data_1535743
loop_
_publ_author_name
'Busch, J.'
'Gruehn, R.'

_publ_section_title
;
 Chemischer Transport und Struktur von UNb2O7 - einem neien MM'2O7-Typ
;
_journal_name_full 'Zeitschrift fuer Anorganische und Allgemeine Chemie'
_journal_page_first 1066
_journal_page_last 1072
_journal_volume 620
_journal_year 1994
_chemical_formula_sum 'Nb2 O7 U'
_chemical_name_systematic 'U (Nb2 O7)'
_space_group_IT_number 63
_symmetry_space_group_name_Hall '-C 2c 2'
_symmetry_space_group_name_H-M 'C m c m'
_cell_angle_alpha 90
_cell_angle_beta 90
_cell_angle_gamma 90
_cell_formula_units_Z 4
_cell_length_a 3.8012
_cell_length_b 21.17
_cell_length_c 6.44
_cell_volume 518.236
_citation_journal_id_ASTM ZAACAB
_cod_data_source_file Busch_ZAACAB_1994_1612.cif
_cod_data_source_block Nb2O7U1
_cod_original_cell_volume 518.2358
_cod_original_formula_sum 'Nb2 O7 U1'
_cod_database_code 1535743

loop_
_symmetry_equiv_pos_as_xyz
x,y,z
-x,-y,z+1/2
x,-y,-z
-x,y,-z+1/2
-x,-y,-z
x,y,-z-1/2
-x,y,z
x,-y,z-1/2
x+1/2,y+1/2,z
-x+1/2,-y+1/2,z+1/2
x+1/2,-y+1/2,-z
-x+1/2,y+1/2,-z+1/2
-x+1/2,-y+1/2,-z
x+1/2,y+1/2,-z-1/2
-x+1/2,y+1/2,z
x+1/2,-y+1/2,z-1/2

loop_
_atom_site_label
_atom_site_type_symbol
_atom_site_fract_x
_atom_site_fract_y
_atom_site_fract_z
_atom_site_occupancy
_atom_site_U_iso_or_equiv
U1 U+4 0 0.1437 0.75 1 0.0
O3 O-2 0 0.949 0.4365 1 0.0
O4 O-2 0 0.7471 0.25 1 0.0
Nb2 Nb+5 0 0.6633 0.25 1 0.0
O1 O-2 0 0.5465 0.25 1 0.0
O5 O-2 0 0.3476 0.45 1 0.0
O2 O-2 0 0.1355 0.25 1 0.0
Nb1 Nb+5 0 0.0233 0.25 1 0.0
